data_4308282
loop_
_publ_author_name
'Quan-Guo Zhai'
'Xiao-Yuan Wu'
'Shu-Mei Chen'
'Zhen-Guo Zhao'
'Can-Zhong Lu'

_publ_contact_author_address
;
The State Key Laboratory of Structure Chemistry, 
Fujian Institute of Research on the Structure of Matter, 
the Chinese Academy of Sciences,
Fuzhou, Fujian, 350002
P. R. China
;
_publ_contact_author_email czlu@ms.fjirsm.ac.cn
_publ_contact_author_fax 86-591-83714946
_publ_contact_author_name 'Can-Zhong Lu'
_publ_contact_author_phone 86-591-83705794
_publ_section_title
;
Construction of Ag/1,2,4-Triazole/Polyoxometalates Hybrid Family Varying
from Diverse Supramolecular Assemblies to 3-D Rod-Packing Framework
;
_journal_name_full 'Inorganic Chemistry'
_journal_page_first 5046
_journal_page_last 5058
_journal_paper_doi 10.1021/ic700415w
_journal_volume 46
_journal_year 2007
_chemical_formula_moiety 'C16 H28 Ag4 Mo8 N12 O26'
_chemical_formula_sum 'C16 H28 Ag4 Mo8 N12 O26'
_chemical_formula_weight 2003.50
_chemical_name_systematic
; 
 ? 
;
_space_group_IT_number 15
_symmetry_cell_setting monoclinic
_symmetry_space_group_name_Hall '-C 2yc'
_symmetry_space_group_name_H-M 'C 1 2/c 1'
_atom_sites_solution_hydrogens geom
_atom_sites_solution_primary direct
_atom_sites_solution_secondary difmap
_audit_creation_method SHELXL-97
_cell_angle_alpha 90.00
_cell_angle_beta 119.119(4)
_cell_angle_gamma 90.00
_cell_formula_units_Z 4
_cell_length_a 22.381(2)
_cell_length_b 11.2690(7)
_cell_length_c 19.0866(18)
_cell_measurement_reflns_used 4384
_cell_measurement_temperature 293(2)
_cell_measurement_theta_max 27.4835
_cell_measurement_theta_min 3.2181
_cell_volume 4205.4(6)
_computing_cell_refinement SAINT
_computing_data_collection SMART
_computing_data_reduction SAINT
_computing_structure_refinement 'SHELXL-97 (Sheldrick, 1997)'
_computing_structure_solution 'SHELXS-97 (Sheldrick, 1990)'
_diffrn_ambient_temperature 293(2)
_diffrn_detector_area_resol_mean 14.6306
_diffrn_measured_fraction_theta_full 0.997
_diffrn_measured_fraction_theta_max 0.997
_diffrn_measurement_device_type 'SMART CCD'
_diffrn_measurement_method dtprofit.ref
_diffrn_radiation_monochromator graphite
_diffrn_radiation_source 'fine-focus sealed tube'
_diffrn_radiation_type MoK\a
_diffrn_radiation_wavelength 0.71073
_diffrn_reflns_av_R_equivalents 0.0289
_diffrn_reflns_av_sigmaI/netI 0.0280
_diffrn_reflns_limit_h_max 27
_diffrn_reflns_limit_h_min -28
_diffrn_reflns_limit_k_max 14
_diffrn_reflns_limit_k_min -14
_diffrn_reflns_limit_l_max 24
_diffrn_reflns_limit_l_min -24
_diffrn_reflns_number 15936
_diffrn_reflns_theta_full 27.48
_diffrn_reflns_theta_max 27.48
_diffrn_reflns_theta_min 3.29
_exptl_absorpt_coefficient_mu 4.216
_exptl_absorpt_correction_T_max 0.7291
_exptl_absorpt_correction_T_min 0.4573
_exptl_absorpt_correction_type multi-scan
_exptl_absorpt_process_details SADABS
_exptl_crystal_colour colorless
_exptl_crystal_density_diffrn 3.164
_exptl_crystal_density_method 'not measured'
_exptl_crystal_description block
_exptl_crystal_F_000 3760
_exptl_crystal_size_max 0.22
_exptl_crystal_size_mid 0.10
_exptl_crystal_size_min 0.08
_refine_diff_density_max 0.926
_refine_diff_density_min -0.960
_refine_diff_density_rms 0.144
_refine_ls_extinction_method none
_refine_ls_goodness_of_fit_ref 1.050
_refine_ls_hydrogen_treatment constr
_refine_ls_matrix_type full
_refine_ls_number_parameters 299
_refine_ls_number_reflns 4810
_refine_ls_number_restraints 0
_refine_ls_restrained_S_all 1.050
_refine_ls_R_factor_all 0.0539
_refine_ls_R_factor_gt 0.0422
_refine_ls_shift/su_max 0.000
_refine_ls_shift/su_mean 0.000
_refine_ls_structure_factor_coef Fsqd
_refine_ls_weighting_details 'calc w=1/[\s^2^(Fo^2^)+(0.0546P)^2^+13.0652P] where P=(Fo^2^+2Fc^2^)/3'
_refine_ls_weighting_scheme calc
_refine_ls_wR_factor_gt 0.0993
_refine_ls_wR_factor_ref 0.1075
_reflns_number_gt 4094
_reflns_number_total 4810
_reflns_threshold_expression >2sigma(I)
_cod_data_source_file ic700415w-file003_1.cif
_cod_data_source_block 1
_cod_depositor_comments
;
The following automatic conversions were performed:
'_symmetry_cell_setting' value 'Monoclinic' changed to 'monoclinic'
according to '/home/saulius/struct/CIF-dictionaries/cif_core.dic'
dictionary named 'cif_core.dic' version 2.4.1 from
2010-06-29.

'_exptl_absorpt_correction_type' value 'Multi-scan' changed
to 'multi-scan' according to
'/home/saulius/struct/CIF-dictionaries/cif_core.dic' dictionary named
'cif_core.dic' version 2.4.1 from 2010-06-29.

Automatic conversion script
Id: cif_fix_enum 1527 2010-12-29 10:47:43Z saulius 
;
_cod_original_cell_volume 4205.5(6)
_cod_original_sg_symbol_Hall -C2yc
_cod_database_code 4308282

loop_
_symmetry_equiv_pos_as_xyz
'x, y, z'
'-x, y, -z+1/2'
'x+1/2, y+1/2, z'
'-x+1/2, y+1/2, -z+1/2'
'-x, -y, -z'
'x, -y, z-1/2'
'-x+1/2, -y+1/2, -z'
'x+1/2, -y+1/2, z-1/2'

loop_
_atom_site_label
_atom_site_type_symbol
_atom_site_fract_x
_atom_site_fract_y
_atom_site_fract_z
_atom_site_U_iso_or_equiv
_atom_site_adp_type
_atom_site_occupancy
_atom_site_symmetry_multiplicity
_atom_site_calc_flag
_atom_site_refinement_flags
_atom_site_disorder_assembly
_atom_site_disorder_group
Ag1 Ag 0.0000 0.05134(6) 0.2500 0.0512(2) Uani 1 2 d S . .
Ag2 Ag 0.0000 -0.47095(6) 0.2500 0.0485(2) Uani 1 2 d S . .
Ag3 Ag 0.06528(2) -0.20525(4) 0.33979(3) 0.03924(14) Uani 1 1 d . . .
Mo1 Mo 0.31591(3) 0.46713(4) 0.49885(3) 0.03549(14) Uani 1 1 d . . .
Mo2 Mo 0.10686(2) 0.28485(5) 0.39330(3) 0.03225(13) Uani 1 1 d . . .
Mo3 Mo 0.25353(2) 0.21982(4) 0.41027(3) 0.02544(12) Uani 1 1 d . . .
Mo4 Mo 0.16835(3) 0.53643(4) 0.48296(3) 0.03795(15) Uani 1 1 d . . .
C1 C 0.2112(4) -0.2573(6) 0.3046(5) 0.063(2) Uani 1 1 d . . .
H1B H 0.1944 -0.3060 0.3325 0.095 Uiso 1 1 calc R . .
H1C H 0.2575 -0.2344 0.3406 0.095 Uiso 1 1 calc R . .
H1D H 0.2095 -0.3013 0.2606 0.095 Uiso 1 1 calc R . .
C2 C 0.1678(3) -0.1492(5) 0.2734(4) 0.0400(14) Uani 1 1 d . . .
C3 C 0.1200(3) 0.1327(5) 0.1708(4) 0.0411(14) Uani 1 1 d . . .
H3A H 0.0819 0.1763 0.1676 0.062 Uiso 1 1 calc R . .
H3B H 0.1120 0.1153 0.1177 0.062 Uiso 1 1 calc R . .
H3C H 0.1609 0.1794 0.1986 0.062 Uiso 1 1 calc R . .
C4 C 0.1282(3) 0.0205(5) 0.2149(3) 0.0290(11) Uani 1 1 d . . .
C5 C -0.0983(6) -0.5582(7) 0.3498(6) 0.103(4) Uani 1 1 d . . .
H5A H -0.0892 -0.5999 0.3121 0.155 Uiso 1 1 calc R . .
H5B H -0.1467 -0.5465 0.3271 0.155 Uiso 1 1 calc R . .
H5C H -0.0816 -0.6038 0.3982 0.155 Uiso 1 1 calc R . .
C6 C -0.0188(4) -0.1547(6) 0.4627(4) 0.0509(17) Uani 1 1 d . . .
H6A H 0.0095 -0.1018 0.4521 0.076 Uiso 1 1 calc R . .
H6B H 0.0028 -0.1712 0.5191 0.076 Uiso 1 1 calc R . .
H6C H -0.0625 -0.1183 0.4458 0.076 Uiso 1 1 calc R . .
C7 C -0.0638(4) -0.4425(5) 0.3680(4) 0.0465(16) Uani 1 1 d . . .
C8 C -0.0283(3) -0.2666(5) 0.4182(3) 0.0315(12) Uani 1 1 d . . .
N1 N 0.1766(2) -0.0620(4) 0.2301(3) 0.0353(10) Uani 1 1 d . . .
H1A H 0.2073 -0.0598 0.2153 0.042 Uiso 1 1 calc R . .
N2 N -0.0650(3) -0.3601(4) 0.4194(3) 0.0442(13) Uani 1 1 d . . .
H2A H -0.0855 -0.3666 0.4475 0.053 Uiso 1 1 calc R . .
N3 N 0.1164(2) -0.1220(4) 0.2832(3) 0.0338(10) Uani 1 1 d . . .
N4 N 0.0906(2) -0.0142(4) 0.2458(3) 0.0290(9) Uani 1 1 d . . .
N5 N -0.0046(2) -0.2902(4) 0.3693(3) 0.0324(10) Uani 1 1 d . . .
N6 N -0.0276(3) -0.4020(4) 0.3375(3) 0.0380(11) Uani 1 1 d . . .
O1 O 0.2927(3) 0.5169(4) 0.4048(3) 0.0559(13) Uani 1 1 d . . .
O2 O 0.3959(2) 0.5206(4) 0.5577(3) 0.0588(13) Uani 1 1 d . . .
O3 O 0.0883(2) 0.3542(4) 0.3060(2) 0.0513(12) Uani 1 1 d . . .
O4 O 0.1424(3) 0.6383(4) 0.5275(3) 0.0578(13) Uani 1 1 d . . .
O5 O 0.0355(2) 0.2041(4) 0.3707(3) 0.0508(12) Uani 1 1 d . . .
O6 O 0.21921(17) 0.3551(3) 0.4623(2) 0.0274(8) Uani 1 1 d . . .
O7 O 0.33847(18) 0.3018(3) 0.4804(2) 0.0279(8) Uani 1 1 d . . .
O8 O 0.1410(3) 0.5906(4) 0.3891(3) 0.0557(13) Uani 1 1 d . . .
O9 O 0.09933(19) 0.4126(3) 0.4537(2) 0.0333(8) Uani 1 1 d . . .
O10 O 0.2904(2) 0.0857(3) 0.4055(2) 0.0346(9) Uani 1 1 d . . .
O11 O 0.2645(2) 0.5640(3) 0.5310(3) 0.0461(11) Uani 1 1 d . . .
O12 O 0.16661(18) 0.1567(3) 0.3908(2) 0.0328(8) Uani 1 1 d . . .
O13 O 0.2332(2) 0.2911(4) 0.3229(2) 0.0443(11) Uani 1 1 d . . .

loop_
_atom_site_aniso_label
_atom_site_aniso_U_11
_atom_site_aniso_U_22
_atom_site_aniso_U_33
_atom_site_aniso_U_23
_atom_site_aniso_U_13
_atom_site_aniso_U_12
Ag1 0.0454(4) 0.0467(4) 0.0863(6) 0.000 0.0514(4) 0.000
Ag2 0.0647(5) 0.0544(4) 0.0497(4) 0.000 0.0461(4) 0.000
Ag3 0.0377(3) 0.0470(3) 0.0458(3) 0.00457(19) 0.0304(2) -0.0062(2)
Mo1 0.0378(3) 0.0299(3) 0.0551(3) -0.0038(2) 0.0353(3) -0.0079(2)
Mo2 0.0222(2) 0.0503(3) 0.0271(2) -0.0001(2) 0.0143(2) 0.0008(2)
Mo3 0.0233(2) 0.0359(3) 0.0227(2) -0.00205(17) 0.01558(18) -0.00253(18)
Mo4 0.0421(3) 0.0343(3) 0.0534(3) 0.0088(2) 0.0357(3) 0.0046(2)
C1 0.064(5) 0.062(4) 0.089(6) 0.042(4) 0.056(5) 0.030(4)
C2 0.033(3) 0.048(4) 0.047(3) 0.012(3) 0.026(3) 0.007(3)
C3 0.032(3) 0.042(3) 0.057(4) 0.004(3) 0.028(3) -0.001(3)
C4 0.021(2) 0.034(3) 0.034(3) -0.001(2) 0.015(2) -0.006(2)
C5 0.176(11) 0.071(5) 0.147(9) -0.057(6) 0.145(9) -0.070(7)
C6 0.066(5) 0.051(4) 0.054(4) -0.017(3) 0.044(4) -0.026(3)
C7 0.070(5) 0.037(3) 0.057(4) -0.014(3) 0.050(4) -0.016(3)
C8 0.032(3) 0.036(3) 0.036(3) -0.002(2) 0.023(2) -0.003(2)
N1 0.026(2) 0.048(3) 0.041(3) 0.005(2) 0.024(2) 0.003(2)
N2 0.061(3) 0.043(3) 0.059(3) -0.016(2) 0.052(3) -0.021(3)
N3 0.031(2) 0.037(3) 0.042(3) 0.004(2) 0.024(2) 0.000(2)
N4 0.025(2) 0.033(2) 0.037(2) -0.0026(19) 0.022(2) -0.0036(18)
N5 0.036(3) 0.037(3) 0.032(2) 0.0020(19) 0.023(2) -0.002(2)
N6 0.050(3) 0.037(3) 0.048(3) -0.004(2) 0.039(3) -0.006(2)
O1 0.072(3) 0.046(3) 0.080(3) 0.018(2) 0.061(3) 0.009(2)
O2 0.047(3) 0.052(3) 0.098(4) -0.029(3) 0.051(3) -0.024(2)
O3 0.040(2) 0.083(3) 0.033(2) 0.015(2) 0.0191(19) 0.018(2)
O4 0.070(3) 0.044(3) 0.088(4) 0.005(2) 0.060(3) 0.011(2)
O5 0.024(2) 0.082(3) 0.045(3) -0.015(2) 0.0163(19) -0.010(2)
O6 0.0268(19) 0.0324(19) 0.0297(18) 0.0013(15) 0.0190(16) -0.0010(15)
O7 0.0266(19) 0.0321(19) 0.0324(19) -0.0009(15) 0.0202(16) -0.0066(15)
O8 0.060(3) 0.055(3) 0.073(3) 0.026(2) 0.049(3) 0.014(2)
O9 0.0254(19) 0.045(2) 0.038(2) 0.0063(17) 0.0216(17) 0.0044(17)
O10 0.033(2) 0.043(2) 0.036(2) -0.0096(17) 0.0231(18) -0.0049(17)
O11 0.052(3) 0.034(2) 0.072(3) -0.009(2) 0.045(2) -0.009(2)
O12 0.0243(19) 0.046(2) 0.0299(19) -0.0127(17) 0.0147(16) -0.0086(17)
O13 0.045(3) 0.062(3) 0.038(2) 0.0107(19) 0.031(2) 0.007(2)

loop_
_atom_type_symbol
_atom_type_description
_atom_type_scat_dispersion_real
_atom_type_scat_dispersion_imag
_atom_type_scat_source
C C 0.0033 0.0016 'International Tables Vol C Tables 4.2.6.8 and 6.1.1.4'
H H 0.0000 0.0000 'International Tables Vol C Tables 4.2.6.8 and 6.1.1.4'
N N 0.0061 0.0033 'International Tables Vol C Tables 4.2.6.8 and 6.1.1.4'
O O 0.0106 0.0060 'International Tables Vol C Tables 4.2.6.8 and 6.1.1.4'
Mo Mo -1.6832 0.6857 'International Tables Vol C Tables 4.2.6.8 and 6.1.1.4'
Ag Ag -0.8971 1.1015 'International Tables Vol C Tables 4.2.6.8 and 6.1.1.4'

loop_
_geom_angle_atom_site_label_1
_geom_angle_atom_site_label_2
_geom_angle_atom_site_label_3
_geom_angle
_geom_angle_site_symmetry_1
_geom_angle_site_symmetry_3
_geom_angle_publ_flag
N4 Ag1 N4 140.7(2) 2 . ?
N4 Ag1 Ag3 62.80(11) 2 2 ?
N4 Ag1 Ag3 82.55(11) . 2 ?
N4 Ag1 Ag3 82.55(11) 2 . ?
N4 Ag1 Ag3 62.80(11) . . ?
Ag3 Ag1 Ag3 58.62(2) 2 . ?
N6 Ag2 N6 138.4(2) . 2 ?
N5 Ag3 N3 167.00(18) . . ?
N5 Ag3 Ag3 83.09(13) . 2 ?
N3 Ag3 Ag3 83.93(13) . 2 ?
N5 Ag3 Ag1 109.46(13) . . ?
N3 Ag3 Ag1 64.22(12) . . ?
Ag3 Ag3 Ag1 60.691(11) 2 . ?
O2 Mo1 O1 105.3(2) . . ?
O2 Mo1 O11 101.1(2) . . ?
O1 Mo1 O11 103.3(2) . . ?
O2 Mo1 O7 99.88(19) . . ?
O1 Mo1 O7 95.44(18) . . ?
O11 Mo1 O7 146.92(15) . . ?
O2 Mo1 O6 158.5(2) . . ?
O1 Mo1 O6 95.81(19) . . ?
O11 Mo1 O6 77.58(15) . . ?
O7 Mo1 O6 73.56(13) . . ?
O2 Mo1 O12 87.5(2) . 7_556 ?
O1 Mo1 O12 162.67(18) . 7_556 ?
O11 Mo1 O12 85.19(16) . 7_556 ?
O7 Mo1 O12 70.46(13) . 7_556 ?
O6 Mo1 O12 70.98(12) . 7_556 ?
O2 Mo1 Mo3 135.00(15) . . ?
O1 Mo1 Mo3 84.22(16) . . ?
O11 Mo1 Mo3 119.71(13) . . ?
O7 Mo1 Mo3 35.13(10) . . ?
O6 Mo1 Mo3 42.18(8) . . ?
O12 Mo1 Mo3 78.46(8) 7_556 . ?
O3 Mo2 O5 104.2(2) . . ?
O3 Mo2 O9 101.24(19) . . ?
O5 Mo2 O9 102.08(18) . . ?
O3 Mo2 O12 99.04(18) . . ?
O5 Mo2 O12 99.52(19) . . ?
O9 Mo2 O12 145.55(15) . . ?
O3 Mo2 O7 164.93(17) . 7_556 ?
O5 Mo2 O7 89.66(18) . 7_556 ?
O9 Mo2 O7 81.16(14) . 7_556 ?
O12 Mo2 O7 72.43(13) . 7_556 ?
O3 Mo2 O6 94.54(18) . . ?
O5 Mo2 O6 160.77(18) . . ?
O9 Mo2 O6 77.92(14) . . ?
O12 Mo2 O6 72.95(13) . . ?
O7 Mo2 O6 71.26(12) 7_556 . ?
O13 Mo3 O10 105.36(18) . . ?
O13 Mo3 O12 102.82(19) . . ?
O10 Mo3 O12 97.42(17) . . ?
O13 Mo3 O7 98.96(19) . . ?
O10 Mo3 O7 96.81(16) . . ?
O12 Mo3 O7 149.71(14) . . ?
O13 Mo3 O6 97.60(16) . . ?
O10 Mo3 O6 157.01(15) . . ?
O12 Mo3 O6 78.30(14) . . ?
O7 Mo3 O6 78.18(14) . . ?
O13 Mo3 O6 172.69(16) . 7_556 ?
O10 Mo3 O6 81.54(14) . 7_556 ?
O12 Mo3 O6 78.29(14) . 7_556 ?
O7 Mo3 O6 77.55(13) . 7_556 ?
O6 Mo3 O6 75.47(14) . 7_556 ?
O13 Mo3 Mo1 86.93(15) . . ?
O10 Mo3 Mo1 133.21(13) . . ?
O12 Mo3 Mo1 124.14(11) . . ?
O7 Mo3 Mo1 36.41(10) . . ?
O6 Mo3 Mo1 45.84(9) . . ?
O6 Mo3 Mo1 86.53(8) 7_556 . ?
O4 Mo4 O8 104.5(2) . . ?
O4 Mo4 O11 103.3(2) . . ?
O8 Mo4 O11 101.0(2) . . ?
O4 Mo4 O9 102.2(2) . . ?
O8 Mo4 O9 97.3(2) . . ?
O11 Mo4 O9 143.52(16) . . ?
O4 Mo4 O10 91.26(18) . 7_556 ?
O8 Mo4 O10 163.75(18) . 7_556 ?
O11 Mo4 O10 78.68(16) . 7_556 ?
O9 Mo4 O10 75.16(14) . 7_556 ?
O4 Mo4 O6 160.53(18) . . ?
O8 Mo4 O6 94.95(17) . . ?
O11 Mo4 O6 73.22(14) . . ?
O9 Mo4 O6 73.98(13) . . ?
O10 Mo4 O6 69.27(12) 7_556 . ?
C2 C1 H1B 109.5 . . ?
C2 C1 H1C 109.5 . . ?
H1B C1 H1C 109.5 . . ?
C2 C1 H1D 109.5 . . ?
H1B C1 H1D 109.5 . . ?
H1C C1 H1D 109.5 . . ?
N3 C2 N1 108.7(5) . . ?
N3 C2 C1 126.2(5) . . ?
N1 C2 C1 125.0(5) . . ?
C4 C3 H3A 109.5 . . ?
C4 C3 H3B 109.5 . . ?
H3A C3 H3B 109.5 . . ?
C4 C3 H3C 109.5 . . ?
H3A C3 H3C 109.5 . . ?
H3B C3 H3C 109.5 . . ?
N4 C4 N1 108.9(4) . . ?
N4 C4 C3 125.9(5) . . ?
N1 C4 C3 125.2(4) . . ?
C7 C5 H5A 109.5 . . ?
C7 C5 H5B 109.5 . . ?
H5A C5 H5B 109.5 . . ?
C7 C5 H5C 109.5 . . ?
H5A C5 H5C 109.5 . . ?
H5B C5 H5C 109.5 . . ?
C8 C6 H6A 109.5 . . ?
C8 C6 H6B 109.5 . . ?
H6A C6 H6B 109.5 . . ?
C8 C6 H6C 109.5 . . ?
H6A C6 H6C 109.5 . . ?
H6B C6 H6C 109.5 . . ?
N6 C7 N2 108.8(5) . . ?
N6 C7 C5 125.5(5) . . ?
N2 C7 C5 125.7(5) . . ?
N5 C8 N2 108.5(5) . . ?
N5 C8 C6 126.2(5) . . ?
N2 C8 C6 125.2(5) . . ?
C4 N1 C2 106.8(4) . . ?
C4 N1 H1A 126.6 . . ?
C2 N1 H1A 126.6 . . ?
C8 N2 C7 107.1(4) . . ?
C8 N2 H2A 126.4 . . ?
C7 N2 H2A 126.4 . . ?
C2 N3 N4 108.2(4) . . ?
C2 N3 Ag3 134.8(4) . . ?
N4 N3 Ag3 117.0(3) . . ?
C4 N4 N3 107.3(4) . . ?
C4 N4 Ag1 136.7(4) . . ?
N3 N4 Ag1 116.0(3) . . ?
C8 N5 N6 107.7(4) . . ?
C8 N5 Ag3 134.7(4) . . ?
N6 N5 Ag3 117.3(3) . . ?
C7 N6 N5 107.8(4) . . ?
C7 N6 Ag2 133.8(4) . . ?
N5 N6 Ag2 118.4(3) . . ?
Mo3 O6 Mo1 91.98(12) . . ?
Mo3 O6 Mo2 91.61(12) . . ?
Mo1 O6 Mo2 162.21(17) . . ?
Mo3 O6 Mo3 104.53(14) . 7_556 ?
Mo1 O6 Mo3 98.65(13) . 7_556 ?
Mo2 O6 Mo3 97.30(12) . 7_556 ?
Mo3 O6 Mo4 163.20(16) . . ?
Mo1 O6 Mo4 86.32(11) . . ?
Mo2 O6 Mo4 85.22(11) . . ?
Mo3 O6 Mo4 92.24(11) 7_556 . ?
Mo3 O7 Mo1 108.47(17) . . ?
Mo3 O7 Mo2 111.08(14) . 7_556 ?
Mo1 O7 Mo2 105.00(14) . 7_556 ?
Mo2 O9 Mo4 115.05(17) . . ?
Mo3 O10 Mo4 116.94(17) . 7_556 ?
Mo1 O11 Mo4 118.1(2) . . ?
Mo3 O12 Mo2 110.82(18) . . ?
Mo3 O12 Mo1 109.12(16) . 7_556 ?
Mo2 O12 Mo1 103.10(14) . 7_556 ?

loop_
_geom_bond_atom_site_label_1
_geom_bond_atom_site_label_2
_geom_bond_distance
_geom_bond_site_symmetry_2
_geom_bond_publ_flag
Ag1 N4 2.195(4) 2 ?
Ag1 N4 2.195(4) . ?
Ag1 Ag3 3.3160(8) 2 ?
Ag1 Ag3 3.3160(8) . ?
Ag2 N6 2.186(4) . ?
Ag2 N6 2.186(4) 2 ?
Ag3 N5 2.130(4) . ?
Ag3 N3 2.135(4) . ?
Ag3 Ag3 3.2465(10) 2 ?
Mo1 O2 1.694(5) . ?
Mo1 O1 1.702(5) . ?
Mo1 O11 1.891(4) . ?
Mo1 O7 2.006(3) . ?
Mo1 O6 2.301(3) . ?
Mo1 O12 2.395(4) 7_556 ?
Mo1 Mo3 3.2058(7) . ?
Mo2 O3 1.698(4) . ?
Mo2 O5 1.701(4) . ?
Mo2 O9 1.903(4) . ?
Mo2 O12 1.984(4) . ?
Mo2 O7 2.322(4) 7_556 ?
Mo2 O6 2.337(3) . ?
Mo3 O13 1.701(4) . ?
Mo3 O10 1.745(4) . ?
Mo3 O12 1.930(4) . ?
Mo3 O7 1.945(4) . ?
Mo3 O6 2.154(3) . ?
Mo3 O6 2.358(3) 7_556 ?
Mo4 O4 1.690(4) . ?
Mo4 O8 1.701(4) . ?
Mo4 O11 1.911(4) . ?
Mo4 O9 1.951(4) . ?
Mo4 O10 2.317(4) 7_556 ?
Mo4 O6 2.463(3) . ?
C1 C2 1.491(8) . ?
C1 H1B 0.9600 . ?
C1 H1C 0.9600 . ?
C1 H1D 0.9600 . ?
C2 N3 1.288(7) . ?
C2 N1 1.359(7) . ?
C3 C4 1.479(7) . ?
C3 H3A 0.9600 . ?
C3 H3B 0.9600 . ?
C3 H3C 0.9600 . ?
C4 N4 1.302(6) . ?
C4 N1 1.349(7) . ?
C5 C7 1.469(9) . ?
C5 H5A 0.9600 . ?
C5 H5B 0.9600 . ?
C5 H5C 0.9600 . ?
C6 C8 1.477(8) . ?
C6 H6A 0.9600 . ?
C6 H6B 0.9600 . ?
C6 H6C 0.9600 . ?
C7 N6 1.289(7) . ?
C7 N2 1.361(7) . ?
C8 N5 1.306(6) . ?
C8 N2 1.344(7) . ?
N1 H1A 0.8600 . ?
N2 H2A 0.8600 . ?
N3 N4 1.384(6) . ?
N5 N6 1.384(6) . ?
O6 Mo3 2.358(3) 7_556 ?
O7 Mo2 2.322(4) 7_556 ?
O10 Mo4 2.317(4) 7_556 ?
O12 Mo1 2.395(4) 7_556 ?

loop_
_geom_hbond_atom_site_label_D
_geom_hbond_atom_site_label_H
_geom_hbond_atom_site_label_A
_geom_hbond_distance_DH
_geom_hbond_distance_HA
_geom_hbond_distance_DA
_geom_hbond_angle_DHA
_geom_hbond_site_symmetry_A
N2 H2A O9 0.86 2.12 2.934(5) 158.1 5_556
C1 H1B O8 0.96 2.28 3.235(8) 172.4 1_545
C3 H3C O13 0.96 2.47 3.297(8) 144.4 .
C5 H5A O3 0.96 2.32 3.243(8) 160.3 2_545
C6 H6A O2 0.96 2.40 3.325(7) 162.2 7_556

loop_
_geom_torsion_atom_site_label_1
_geom_torsion_atom_site_label_2
_geom_torsion_atom_site_label_3
_geom_torsion_atom_site_label_4
_geom_torsion
_geom_torsion_site_symmetry_1
_geom_torsion_site_symmetry_2
_geom_torsion_site_symmetry_3
_geom_torsion_site_symmetry_4
_geom_torsion_publ_flag
N4 Ag1 Ag3 N5 -7.24(17) 2 . . . ?
N4 Ag1 Ag3 N5 -168.04(18) . . . . ?
Ag3 Ag1 Ag3 N5 -69.84(13) 2 . . . ?
N4 Ag1 Ag3 N3 160.44(18) 2 . . . ?
N4 Ag1 Ag3 N3 -0.36(19) . . . . ?
Ag3 Ag1 Ag3 N3 97.85(14) 2 . . . ?
N4 Ag1 Ag3 Ag3 62.60(11) 2 . . 2 ?
N4 Ag1 Ag3 Ag3 -98.21(13) . . . 2 ?
O2 Mo1 Mo3 O13 -107.5(3) . . . . ?
O1 Mo1 Mo3 O13 -1.6(2) . . . . ?
O11 Mo1 Mo3 O13 100.4(2) . . . . ?
O7 Mo1 Mo3 O13 -109.6(2) . . . . ?
O6 Mo1 Mo3 O13 103.69(19) . . . . ?
O12 Mo1 Mo3 O13 178.02(17) 7_556 . . . ?
O2 Mo1 Mo3 O10 0.8(3) . . . . ?
O1 Mo1 Mo3 O10 106.7(2) . . . . ?
O11 Mo1 Mo3 O10 -151.3(2) . . . . ?
O7 Mo1 Mo3 O10 -1.3(2) . . . . ?
O6 Mo1 Mo3 O10 -148.0(2) . . . . ?
O12 Mo1 Mo3 O10 -73.70(18) 7_556 . . . ?
O2 Mo1 Mo3 O12 149.1(3) . . . . ?
O1 Mo1 Mo3 O12 -105.0(2) . . . . ?
O11 Mo1 Mo3 O12 -3.0(2) . . . . ?
O7 Mo1 Mo3 O12 147.0(2) . . . . ?
O6 Mo1 Mo3 O12 0.27(18) . . . . ?
O12 Mo1 Mo3 O12 74.61(19) 7_556 . . . ?
O2 Mo1 Mo3 O7 2.1(3) . . . . ?
O1 Mo1 Mo3 O7 108.0(2) . . . . ?
O11 Mo1 Mo3 O7 -149.9(2) . . . . ?
O6 Mo1 Mo3 O7 -146.7(2) . . . . ?
O12 Mo1 Mo3 O7 -72.37(18) 7_556 . . . ?
O2 Mo1 Mo3 O6 148.8(3) . . . . ?
O1 Mo1 Mo3 O6 -105.3(2) . . . . ?
O11 Mo1 Mo3 O6 -3.2(2) . . . . ?
O7 Mo1 Mo3 O6 146.7(2) . . . . ?
O12 Mo1 Mo3 O6 74.33(15) 7_556 . . . ?
O2 Mo1 Mo3 O6 75.8(3) . . . 7_556 ?
O1 Mo1 Mo3 O6 -178.33(18) . . . 7_556 ?
O11 Mo1 Mo3 O6 -76.30(18) . . . 7_556 ?
O7 Mo1 Mo3 O6 73.64(18) . . . 7_556 ?
O6 Mo1 Mo3 O6 -73.06(17) . . . 7_556 ?
O12 Mo1 Mo3 O6 1.27(12) 7_556 . . 7_556 ?
N4 C4 N1 C2 -0.9(6) . . . . ?
C3 C4 N1 C2 178.4(5) . . . . ?
N3 C2 N1 C4 0.7(7) . . . . ?
C1 C2 N1 C4 -178.9(7) . . . . ?
N5 C8 N2 C7 -0.9(7) . . . . ?
C6 C8 N2 C7 177.2(6) . . . . ?
N6 C7 N2 C8 0.6(8) . . . . ?
C5 C7 N2 C8 -179.0(8) . . . . ?
N1 C2 N3 N4 -0.2(7) . . . . ?
C1 C2 N3 N4 179.3(7) . . . . ?
N1 C2 N3 Ag3 178.6(4) . . . . ?
C1 C2 N3 Ag3 -1.8(11) . . . . ?
N5 Ag3 N3 C2 -114.7(8) . . . . ?
Ag3 Ag3 N3 C2 -117.9(6) 2 . . . ?
Ag1 Ag3 N3 C2 -178.2(6) . . . . ?
N5 Ag3 N3 N4 64.0(9) . . . . ?
Ag3 Ag3 N3 N4 60.9(3) 2 . . . ?
Ag1 Ag3 N3 N4 0.6(3) . . . . ?
N1 C4 N4 N3 0.8(6) . . . . ?
C3 C4 N4 N3 -178.5(5) . . . . ?
N1 C4 N4 Ag1 -177.3(4) . . . . ?
C3 C4 N4 Ag1 3.4(9) . . . . ?
C2 N3 N4 C4 -0.4(6) . . . . ?
Ag3 N3 N4 C4 -179.4(3) . . . . ?
C2 N3 N4 Ag1 178.2(4) . . . . ?
Ag3 N3 N4 Ag1 -0.9(4) . . . . ?
N4 Ag1 N4 C4 147.6(6) 2 . . . ?
Ag3 Ag1 N4 C4 120.1(5) 2 . . . ?
Ag3 Ag1 N4 C4 178.6(6) . . . . ?
N4 Ag1 N4 N3 -30.4(3) 2 . . . ?
Ag3 Ag1 N4 N3 -57.9(3) 2 . . . ?
Ag3 Ag1 N4 N3 0.6(3) . . . . ?
N2 C8 N5 N6 0.8(7) . . . . ?
C6 C8 N5 N6 -177.3(6) . . . . ?
N2 C8 N5 Ag3 -172.3(4) . . . . ?
C6 C8 N5 Ag3 9.6(10) . . . . ?
N3 Ag3 N5 C8 -124.6(8) . . . . ?
Ag3 Ag3 N5 C8 -121.5(6) 2 . . . ?
Ag1 Ag3 N5 C8 -65.9(6) . . . . ?
N3 Ag3 N5 N6 62.8(9) . . . . ?
Ag3 Ag3 N5 N6 66.0(4) 2 . . . ?
Ag1 Ag3 N5 N6 121.5(4) . . . . ?
N2 C7 N6 N5 -0.2(8) . . . . ?
C5 C7 N6 N5 179.4(8) . . . . ?
N2 C7 N6 Ag2 -178.8(5) . . . . ?
C5 C7 N6 Ag2 0.8(13) . . . . ?
C8 N5 N6 C7 -0.4(7) . . . . ?
Ag3 N5 N6 C7 174.1(5) . . . . ?
C8 N5 N6 Ag2 178.5(4) . . . . ?
Ag3 N5 N6 Ag2 -7.0(5) . . . . ?
N6 Ag2 N6 C7 152.8(7) 2 . . . ?
N6 Ag2 N6 N5 -25.7(4) 2 . . . ?
O13 Mo3 O6 Mo1 -78.18(18) . . . . ?
O10 Mo3 O6 Mo1 98.9(4) . . . . ?
O12 Mo3 O6 Mo1 -179.77(15) . . . . ?
O7 Mo3 O6 Mo1 19.45(13) . . . . ?
O6 Mo3 O6 Mo1 99.46(15) 7_556 . . . ?
O13 Mo3 O6 Mo2 84.39(18) . . . . ?
O10 Mo3 O6 Mo2 -98.6(4) . . . . ?
O12 Mo3 O6 Mo2 -17.20(13) . . . . ?
O7 Mo3 O6 Mo2 -177.98(14) . . . . ?
O6 Mo3 O6 Mo2 -97.96(14) 7_556 . . . ?
Mo1 Mo3 O6 Mo2 162.57(17) . . . . ?
O13 Mo3 O6 Mo3 -177.64(18) . . . 7_556 ?
O10 Mo3 O6 Mo3 -0.6(5) . . . 7_556 ?
O12 Mo3 O6 Mo3 80.77(16) . . . 7_556 ?
O7 Mo3 O6 Mo3 -80.02(15) . . . 7_556 ?
O6 Mo3 O6 Mo3 0.0 7_556 . . 7_556 ?
Mo1 Mo3 O6 Mo3 -99.46(15) . . . 7_556 ?
O13 Mo3 O6 Mo4 5.7(6) . . . . ?
O10 Mo3 O6 Mo4 -177.3(5) . . . . ?
O12 Mo3 O6 Mo4 -95.9(6) . . . . ?
O7 Mo3 O6 Mo4 103.3(6) . . . . ?
O6 Mo3 O6 Mo4 -176.7(7) 7_556 . . . ?
Mo1 Mo3 O6 Mo4 83.8(6) . . . . ?
O2 Mo1 O6 Mo3 -94.1(5) . . . . ?
O1 Mo1 O6 Mo3 74.74(18) . . . . ?
O11 Mo1 O6 Mo3 177.12(17) . . . . ?
O7 Mo1 O6 Mo3 -19.23(13) . . . . ?
O12 Mo1 O6 Mo3 -93.74(13) 7_556 . . . ?
O2 Mo1 O6 Mo2 164.3(5) . . . . ?
O1 Mo1 O6 Mo2 -26.8(5) . . . . ?
O11 Mo1 O6 Mo2 75.6(5) . . . . ?
O7 Mo1 O6 Mo2 -120.8(5) . . . . ?
O12 Mo1 O6 Mo2 164.7(5) 7_556 . . . ?
Mo3 Mo1 O6 Mo2 -101.5(5) . . . . ?
O2 Mo1 O6 Mo3 10.9(5) . . . 7_556 ?
O1 Mo1 O6 Mo3 179.76(17) . . . 7_556 ?
O11 Mo1 O6 Mo3 -77.86(17) . . . 7_556 ?
O7 Mo1 O6 Mo3 85.79(14) . . . 7_556 ?
O12 Mo1 O6 Mo3 11.28(11) 7_556 . . 7_556 ?
Mo3 Mo1 O6 Mo3 105.02(15) . . . 7_556 ?
O2 Mo1 O6 Mo4 102.6(5) . . . . ?
O1 Mo1 O6 Mo4 -88.52(17) . . . . ?
O11 Mo1 O6 Mo4 13.85(16) . . . . ?
O7 Mo1 O6 Mo4 177.50(14) . . . . ?
O12 Mo1 O6 Mo4 102.99(12) 7_556 . . . ?
Mo3 Mo1 O6 Mo4 -163.27(16) . . . . ?
O3 Mo2 O6 Mo3 -80.95(18) . . . . ?
O5 Mo2 O6 Mo3 86.4(5) . . . . ?
O9 Mo2 O6 Mo3 178.51(15) . . . . ?
O12 Mo2 O6 Mo3 17.13(13) . . . . ?
O7 Mo2 O6 Mo3 93.87(13) 7_556 . . . ?
O3 Mo2 O6 Mo1 20.6(5) . . . . ?
O5 Mo2 O6 Mo1 -172.0(5) . . . . ?
O9 Mo2 O6 Mo1 -79.9(5) . . . . ?
O12 Mo2 O6 Mo1 118.7(5) . . . . ?
O7 Mo2 O6 Mo1 -164.5(5) 7_556 . . . ?
O3 Mo2 O6 Mo3 174.19(17) . . . 7_556 ?
O5 Mo2 O6 Mo3 -18.4(5) . . . 7_556 ?
O9 Mo2 O6 Mo3 73.64(14) . . . 7_556 ?
O12 Mo2 O6 Mo3 -87.73(15) . . . 7_556 ?
O7 Mo2 O6 Mo3 -11.00(11) 7_556 . . 7_556 ?
O3 Mo2 O6 Mo4 82.53(17) . . . . ?
O5 Mo2 O6 Mo4 -110.1(5) . . . . ?
O9 Mo2 O6 Mo4 -18.01(12) . . . . ?
O12 Mo2 O6 Mo4 -179.39(14) . . . . ?
O7 Mo2 O6 Mo4 -102.65(12) 7_556 . . . ?
O4 Mo4 O6 Mo3 178.9(6) . . . . ?
O8 Mo4 O6 Mo3 1.4(6) . . . . ?
O11 Mo4 O6 Mo3 -98.7(6) . . . . ?
O9 Mo4 O6 Mo3 97.5(6) . . . . ?
O10 Mo4 O6 Mo3 177.4(6) 7_556 . . . ?
O4 Mo4 O6 Mo1 -96.4(6) . . . . ?
O8 Mo4 O6 Mo1 86.03(19) . . . . ?
O11 Mo4 O6 Mo1 -13.98(15) . . . . ?
O9 Mo4 O6 Mo1 -177.80(14) . . . . ?
O10 Mo4 O6 Mo1 -97.95(13) 7_556 . . . ?
O4 Mo4 O6 Mo2 99.2(6) . . . . ?
O8 Mo4 O6 Mo2 -78.30(18) . . . . ?
O11 Mo4 O6 Mo2 -178.31(16) . . . . ?
O9 Mo4 O6 Mo2 17.87(12) . . . . ?
O10 Mo4 O6 Mo2 97.72(13) 7_556 . . . ?
O4 Mo4 O6 Mo3 2.1(6) . . . 7_556 ?
O8 Mo4 O6 Mo3 -175.44(18) . . . 7_556 ?
O11 Mo4 O6 Mo3 84.55(16) . . . 7_556 ?
O9 Mo4 O6 Mo3 -79.27(14) . . . 7_556 ?
O10 Mo4 O6 Mo3 0.58(11) 7_556 . . 7_556 ?
O13 Mo3 O7 Mo1 72.23(19) . . . . ?
O10 Mo3 O7 Mo1 179.02(16) . . . . ?
O12 Mo3 O7 Mo1 -63.4(4) . . . . ?
O6 Mo3 O7 Mo1 -23.73(14) . . . . ?
O6 Mo3 O7 Mo1 -101.24(16) 7_556 . . . ?
O13 Mo3 O7 Mo2 -172.86(18) . . . 7_556 ?
O10 Mo3 O7 Mo2 -66.07(18) . . . 7_556 ?
O12 Mo3 O7 Mo2 51.5(4) . . . 7_556 ?
O6 Mo3 O7 Mo2 91.18(16) . . . 7_556 ?
O6 Mo3 O7 Mo2 13.67(13) 7_556 . . 7_556 ?
Mo1 Mo3 O7 Mo2 114.9(2) . . . 7_556 ?
O2 Mo1 O7 Mo3 -178.5(2) . . . . ?
O1 Mo1 O7 Mo3 -71.9(2) . . . . ?
O11 Mo1 O7 Mo3 52.8(4) . . . . ?
O6 Mo1 O7 Mo3 22.61(14) . . . . ?
O12 Mo1 O7 Mo3 97.78(17) 7_556 . . . ?
O2 Mo1 O7 Mo2 62.7(2) . . . 7_556 ?
O1 Mo1 O7 Mo2 169.3(2) . . . 7_556 ?
O11 Mo1 O7 Mo2 -66.0(4) . . . 7_556 ?
O6 Mo1 O7 Mo2 -96.21(14) . . . 7_556 ?
O12 Mo1 O7 Mo2 -21.04(12) 7_556 . . 7_556 ?
Mo3 Mo1 O7 Mo2 -118.8(2) . . . 7_556 ?
O3 Mo2 O9 Mo4 -66.9(2) . . . . ?
O5 Mo2 O9 Mo4 -174.2(2) . . . . ?
O12 Mo2 O9 Mo4 58.1(3) . . . . ?
O7 Mo2 O9 Mo4 98.02(19) 7_556 . . . ?
O6 Mo2 O9 Mo4 25.44(17) . . . . ?
O4 Mo4 O9 Mo2 175.2(2) . . . . ?
O8 Mo4 O9 Mo2 68.6(2) . . . . ?
O11 Mo4 O9 Mo2 -51.2(4) . . . . ?
O10 Mo4 O9 Mo2 -96.7(2) 7_556 . . . ?
O6 Mo4 O9 Mo2 -24.49(17) . . . . ?
O13 Mo3 O10 Mo4 176.7(2) . . . 7_556 ?
O12 Mo3 O10 Mo4 -77.8(2) . . . 7_556 ?
O7 Mo3 O10 Mo4 75.4(2) . . . 7_556 ?
O6 Mo3 O10 Mo4 -0.3(5) . . . 7_556 ?
O6 Mo3 O10 Mo4 -0.86(17) 7_556 . . 7_556 ?
Mo1 Mo3 O10 Mo4 76.2(2) . . . 7_556 ?
O2 Mo1 O11 Mo4 -178.5(3) . . . . ?
O1 Mo1 O11 Mo4 72.7(3) . . . . ?
O7 Mo1 O11 Mo4 -50.1(5) . . . . ?
O6 Mo1 O11 Mo4 -20.4(2) . . . . ?
O12 Mo1 O11 Mo4 -92.0(2) 7_556 . . . ?
Mo3 Mo1 O11 Mo4 -18.2(3) . . . . ?
O4 Mo4 O11 Mo1 179.6(2) . . . . ?
O8 Mo4 O11 Mo1 -72.5(3) . . . . ?
O9 Mo4 O11 Mo1 46.2(4) . . . . ?
O10 Mo4 O11 Mo1 91.0(2) 7_556 . . . ?
O6 Mo4 O11 Mo1 19.4(2) . . . . ?
O13 Mo3 O12 Mo2 -73.4(2) . . . . ?
O10 Mo3 O12 Mo2 178.95(18) . . . . ?
O7 Mo3 O12 Mo2 61.6(4) . . . . ?
O6 Mo3 O12 Mo2 21.87(16) . . . . ?
O6 Mo3 O12 Mo2 99.23(17) 7_556 . . . ?
Mo1 Mo3 O12 Mo2 21.7(2) . . . . ?
O13 Mo3 O12 Mo1 173.77(17) . . . 7_556 ?
O10 Mo3 O12 Mo1 66.09(18) . . . 7_556 ?
O7 Mo3 O12 Mo1 -51.3(4) . . . 7_556 ?
O6 Mo3 O12 Mo1 -90.99(15) . . . 7_556 ?
O6 Mo3 O12 Mo1 -13.62(14) 7_556 . . 7_556 ?
Mo1 Mo3 O12 Mo1 -91.19(16) . . . 7_556 ?
O3 Mo2 O12 Mo3 71.4(2) . . . . ?
O5 Mo2 O12 Mo3 177.6(2) . . . . ?
O9 Mo2 O12 Mo3 -54.1(3) . . . . ?
O7 Mo2 O12 Mo3 -95.79(18) 7_556 . . . ?
O6 Mo2 O12 Mo3 -20.59(15) . . . . ?
O3 Mo2 O12 Mo1 -171.94(19) . . . 7_556 ?
O5 Mo2 O12 Mo1 -65.8(2) . . . 7_556 ?
O9 Mo2 O12 Mo1 62.5(3) . . . 7_556 ?
O7 Mo2 O12 Mo1 20.84(12) 7_556 . . 7_556 ?
O6 Mo2 O12 Mo1 96.05(14) . . . 7_556 ?
